data_4026903
loop_
_publ_author_name
'Dane Holte'
'Daniel C. G. G\"otz'
'Phil S. Baran'

_publ_section_title
;
 An Approach to Mimicking the Sesquiterpene Cyclase Phase by
 Nickel-Promoted Diene/Alkyne Cooligomerization
;
_journal_name_full 'Journal of Organic Chemistry'
_journal_page_first 825
_journal_page_last 842
_journal_paper_doi 10.1021/jo202314a
_journal_volume 77
_journal_year 2012
_chemical_formula_sum 'C18 H30 O3'
_chemical_formula_weight 294.42
_chemical_name_systematic
; 
 ? 
;
_space_group_IT_number 2
_symmetry_cell_setting triclinic
_symmetry_space_group_name_Hall '-P 1'
_symmetry_space_group_name_H-M 'P -1'
_atom_sites_solution_hydrogens geom
_atom_sites_solution_primary direct
_atom_sites_solution_secondary difmap
_audit_creation_method SHELXL-97
_cell_angle_alpha 85.747(3)
_cell_angle_beta 89.306(3)
_cell_angle_gamma 69.962(3)
_cell_formula_units_Z 8
_cell_length_a 12.6177(7)
_cell_length_b 14.0998(8)
_cell_length_c 20.0716(10)
_cell_measurement_reflns_used 9932
_cell_measurement_temperature 100(2)
_cell_measurement_theta_max 65.24
_cell_measurement_theta_min 3.35
_cell_volume 3345.1(3)
_computing_cell_refinement 'Bruker SAINT'
_computing_data_collection 'Bruker APEX2'
_computing_data_reduction 'Bruker SAINT'
_computing_molecular_graphics 'Bruker SHELXTL'
_computing_publication_material 'Bruker SHELXTL'
_computing_structure_refinement 'SHELXL-97 (Sheldrick, 2008)'
_computing_structure_solution 'SHELXS-97 (Sheldrick, 2008)'
_diffrn_ambient_temperature 100(2)
_diffrn_measured_fraction_theta_full 0.972
_diffrn_measured_fraction_theta_max 0.856
_diffrn_measurement_device_type 'Bruker APEX CCD'
_diffrn_measurement_method '\f and \w scans'
_diffrn_radiation_monochromator 'Double Bounce Multilayer Mirror'
_diffrn_radiation_source 'Rotating Anode'
_diffrn_radiation_type CuK\a
_diffrn_radiation_wavelength 1.54178
_diffrn_reflns_av_R_equivalents 0.0355
_diffrn_reflns_av_sigmaI/netI 0.0417
_diffrn_reflns_limit_h_max 14
_diffrn_reflns_limit_h_min -14
_diffrn_reflns_limit_k_max 15
_diffrn_reflns_limit_k_min -16
_diffrn_reflns_limit_l_max 22
_diffrn_reflns_limit_l_min -22
_diffrn_reflns_number 26658
_diffrn_reflns_theta_full 60.00
_diffrn_reflns_theta_max 66.40
_diffrn_reflns_theta_min 3.35
_exptl_absorpt_coefficient_mu 0.610
_exptl_absorpt_correction_T_max 0.9819
_exptl_absorpt_correction_T_min 0.9360
_exptl_absorpt_correction_type multi-scan
_exptl_absorpt_process_details SADABS
_exptl_crystal_colour colourless
_exptl_crystal_density_diffrn 1.169
_exptl_crystal_description Needle
_exptl_crystal_F_000 1296
_exptl_crystal_size_max 0.11
_exptl_crystal_size_mid 0.05
_exptl_crystal_size_min 0.03
_refine_diff_density_max 0.539
_refine_diff_density_min -0.245
_refine_diff_density_rms 0.044
_refine_ls_extinction_method none
_refine_ls_goodness_of_fit_ref 1.031
_refine_ls_hydrogen_treatment constr
_refine_ls_matrix_type full
_refine_ls_number_parameters 773
_refine_ls_number_reflns 10052
_refine_ls_number_restraints 0
_refine_ls_restrained_S_all 1.031
_refine_ls_R_factor_all 0.0630
_refine_ls_R_factor_gt 0.0467
_refine_ls_shift/su_max 0.000
_refine_ls_shift/su_mean 0.000
_refine_ls_structure_factor_coef Fsqd
_refine_ls_weighting_details 'calc w=1/[\s^2^(Fo^2^)+(0.0642P)^2^+1.2604P] where P=(Fo^2^+2Fc^2^)/3'
_refine_ls_weighting_scheme calc
_refine_ls_wR_factor_gt 0.1162
_refine_ls_wR_factor_ref 0.1269
_reflns_number_gt 7875
_reflns_number_total 10052
_reflns_threshold_expression >2sigma(I)
_cod_data_source_file jo202314a_si_002.cif
_cod_data_source_block Baran192
_cod_database_code 4026903

loop_
_symmetry_equiv_pos_as_xyz
'x, y, z'
'-x, -y, -z'

loop_
_atom_site_label
_atom_site_type_symbol
_atom_site_fract_x
_atom_site_fract_y
_atom_site_fract_z
_atom_site_U_iso_or_equiv
_atom_site_adp_type
_atom_site_occupancy
_atom_site_symmetry_multiplicity
_atom_site_calc_flag
_atom_site_refinement_flags
O1 O 1.21592(12) 0.54771(11) 0.16599(7) 0.0251(3) Uani 1 1 d .
O2 O 1.07994(12) 0.69402(11) -0.06464(7) 0.0273(3) Uani 1 1 d .
O3 O 1.30531(12) 0.28347(11) 0.00964(7) 0.0280(3) Uani 1 1 d .
C1 C 1.2164(2) 0.86343(17) 0.13813(11) 0.0309(5) Uani 1 1 d .
H1A H 1.2511 0.8442 0.1828 0.046 Uiso 1 1 calc R
H1B H 1.1521 0.9267 0.1391 0.046 Uiso 1 1 calc R
H1C H 1.2720 0.8730 0.1063 0.046 Uiso 1 1 calc R
C2 C 1.17571(18) 0.78027(16) 0.11670(11) 0.0267(5) Uani 1 1 d .
H2A H 1.1334 0.8031 0.0739 0.032 Uiso 1 1 calc R
H2B H 1.1235 0.7676 0.1506 0.032 Uiso 1 1 calc R
C3 C 1.27348(17) 0.68196(16) 0.10832(10) 0.0243(4) Uani 1 1 d .
H3A H 1.3161 0.6911 0.0681 0.029 Uiso 1 1 calc R
H3B H 1.3252 0.6677 0.1474 0.029 Uiso 1 1 calc R
C4 C 1.23642(17) 0.59159(15) 0.10165(10) 0.0217(4) Uani 1 1 d .
C5 C 1.14239(17) 0.60747(15) 0.05002(10) 0.0222(4) Uani 1 1 d .
H5A H 1.1253 0.5441 0.0491 0.027 Uiso 1 1 calc R
H5B H 1.0733 0.6609 0.0639 0.027 Uiso 1 1 calc R
C6 C 1.17307(17) 0.63754(15) -0.01976(10) 0.0225(4) Uani 1 1 d .
H6 H 1.2367 0.6647 -0.0208 0.027 Uiso 1 1 calc R
C7 C 1.15607(17) 0.59642(16) -0.08302(10) 0.0235(4) Uani 1 1 d .
C8 C 1.09971(17) 0.51806(16) -0.08683(10) 0.0251(5) Uani 1 1 d .
H8A H 1.0582 0.5306 -0.1300 0.030 Uiso 1 1 calc R
H8B H 1.0437 0.5271 -0.0508 0.030 Uiso 1 1 calc R
C9 C 1.18057(18) 0.40775(16) -0.08072(10) 0.0259(5) Uani 1 1 d .
H9A H 1.1440 0.3635 -0.0995 0.031 Uiso 1 1 calc R
H9B H 1.2497 0.4020 -0.1064 0.031 Uiso 1 1 calc R
C10 C 1.21085(18) 0.37465(15) -0.00876(10) 0.0243(4) Uani 1 1 d .
H10C H 1.1434 0.3819 0.0198 0.029 Uiso 1 1 calc R
C11 C 1.30744(17) 0.38092(15) 0.02847(10) 0.0239(4) Uani 1 1 d .
C12 C 1.29270(18) 0.39390(16) 0.10276(10) 0.0251(5) Uani 1 1 d .
H12G H 1.3466 0.3335 0.1273 0.030 Uiso 1 1 calc R
H12H H 1.2157 0.3958 0.1148 0.030 Uiso 1 1 calc R
C13 C 1.30977(17) 0.48803(16) 0.12695(10) 0.0231(4) Uani 1 1 d .
C14 C 1.42598(17) 0.46512(16) 0.15816(10) 0.0241(4) Uani 1 1 d .
H14G H 1.4434 0.5285 0.1580 0.029 Uiso 1 1 calc R
H14H H 1.4834 0.4177 0.1311 0.029 Uiso 1 1 calc R
C15 C 1.43210(18) 0.41861(18) 0.22974(10) 0.0288(5) Uani 1 1 d .
H15G H 1.3824 0.4702 0.2579 0.035 Uiso 1 1 calc R
H15H H 1.4027 0.3619 0.2304 0.035 Uiso 1 1 calc R
C16 C 1.55045(19) 0.37960(18) 0.26022(11) 0.0332(5) Uani 1 1 d .
H16J H 1.5992 0.3253 0.2344 0.050 Uiso 1 1 calc R
H16K H 1.5475 0.3533 0.3066 0.050 Uiso 1 1 calc R
H16L H 1.5808 0.4350 0.2593 0.050 Uiso 1 1 calc R
C17 C 1.23053(19) 0.60359(17) -0.14087(10) 0.0290(5) Uani 1 1 d .
H17J H 1.1875 0.6144 -0.1828 0.044 Uiso 1 1 calc R
H17K H 1.2953 0.5406 -0.1411 0.044 Uiso 1 1 calc R
H17L H 1.2572 0.6604 -0.1364 0.044 Uiso 1 1 calc R
C18 C 1.40057(18) 0.41059(17) -0.00481(11) 0.0268(5) Uani 1 1 d .
H18J H 1.4733 0.3691 0.0158 0.040 Uiso 1 1 calc R
H18K H 1.3874 0.4822 0.0007 0.040 Uiso 1 1 calc R
H18L H 1.4015 0.3998 -0.0525 0.040 Uiso 1 1 calc R
O1B O 1.52672(12) -0.00437(11) 0.23456(7) 0.0252(3) Uani 1 1 d .
O2B O 1.87735(12) -0.18947(10) 0.11465(7) 0.0251(3) Uani 1 1 d .
O3B O 1.64282(12) 0.22765(11) 0.08494(7) 0.0283(3) Uani 1 1 d .
C1B C 1.54673(19) -0.32312(17) 0.20561(12) 0.0308(5) Uani 1 1 d .
H1BA H 1.4711 -0.2984 0.2246 0.046 Uiso 1 1 calc R
H1BB H 1.5925 -0.3854 0.2312 0.046 Uiso 1 1 calc R
H1BC H 1.5409 -0.3371 0.1589 0.046 Uiso 1 1 calc R
C2B C 1.60224(18) -0.24293(16) 0.20888(11) 0.0254(5) Uani 1 1 d .
H2BA H 1.6046 -0.2267 0.2559 0.030 Uiso 1 1 calc R
H2BB H 1.6809 -0.2705 0.1933 0.030 Uiso 1 1 calc R
C3B C 1.53938(17) -0.14653(16) 0.16635(10) 0.0242(4) Uani 1 1 d .
H3BA H 1.4579 -0.1264 0.1763 0.029 Uiso 1 1 calc R
H3BB H 1.5486 -0.1607 0.1187 0.029 Uiso 1 1 calc R
C4B C 1.57925(17) -0.05846(16) 0.17748(10) 0.0220(4) Uani 1 1 d .
C5B C 1.70705(17) -0.08336(15) 0.17571(10) 0.0216(4) Uani 1 1 d .
H5BA H 1.7241 -0.0211 0.1820 0.026 Uiso 1 1 calc R
H5BB H 1.7422 -0.1331 0.2135 0.026 Uiso 1 1 calc R
C6B C 1.75944(17) -0.12581(15) 0.11132(10) 0.0218(4) Uani 1 1 d .
H6B H 1.7109 -0.1533 0.0852 0.026 Uiso 1 1 calc R
C7B C 1.84393(17) -0.09723(15) 0.07050(10) 0.0227(4) Uani 1 1 d .
C8B C 1.89543(17) -0.02066(16) 0.08997(10) 0.0242(4) Uani 1 1 d .
H8BA H 1.9733 -0.0401 0.0728 0.029 Uiso 1 1 calc R
H8BB H 1.9005 -0.0240 0.1393 0.029 Uiso 1 1 calc R
C9B C 1.83049(18) 0.08918(16) 0.06424(10) 0.0254(5) Uani 1 1 d .
H9BA H 1.8807 0.1298 0.0649 0.030 Uiso 1 1 calc R
H9BB H 1.8051 0.0910 0.0175 0.030 Uiso 1 1 calc R
C10B C 1.73045(18) 0.13341(15) 0.10721(11) 0.0246(5) Uani 1 1 d .
H10B H 1.7506 0.1293 0.1556 0.030 Uiso 1 1 calc R
C11B C 1.61459(17) 0.13540(15) 0.09579(10) 0.0233(4) Uani 1 1 d .
C12B C 1.54349(18) 0.13613(16) 0.15728(10) 0.0251(5) Uani 1 1 d .
H12E H 1.4778 0.1998 0.1543 0.030 Uiso 1 1 calc R
H12F H 1.5888 0.1369 0.1970 0.030 Uiso 1 1 calc R
C13B C 1.50017(18) 0.04759(16) 0.16824(10) 0.0236(4) Uani 1 1 d .
C14B C 1.37777(17) 0.07517(16) 0.14532(10) 0.0246(5) Uani 1 1 d .
H14E H 1.3617 0.0123 0.1393 0.030 Uiso 1 1 calc R
H14F H 1.3667 0.1147 0.1015 0.030 Uiso 1 1 calc R
C15B C 1.29462(18) 0.13692(17) 0.19519(10) 0.0271(5) Uani 1 1 d .
H15E H 1.2965 0.0932 0.2364 0.033 Uiso 1 1 calc R
H15F H 1.3190 0.1932 0.2073 0.033 Uiso 1 1 calc R
C16B C 1.17408(18) 0.18040(18) 0.16821(11) 0.0312(5) Uani 1 1 d .
H16G H 1.1715 0.2236 0.1272 0.047 Uiso 1 1 calc R
H16H H 1.1252 0.2207 0.2017 0.047 Uiso 1 1 calc R
H16I H 1.1479 0.1250 0.1583 0.047 Uiso 1 1 calc R
C17B C 1.85098(19) -0.11704(16) -0.00219(11) 0.0279(5) Uani 1 1 d .
H17G H 1.9303 -0.1433 -0.0151 0.042 Uiso 1 1 calc R
H17H H 1.8121 -0.0538 -0.0290 0.042 Uiso 1 1 calc R
H17I H 1.8151 -0.1669 -0.0099 0.042 Uiso 1 1 calc R
C18B C 1.57862(18) 0.10196(17) 0.03328(10) 0.0270(5) Uani 1 1 d .
H18G H 1.5013 0.1454 0.0212 0.040 Uiso 1 1 calc R
H18H H 1.5817 0.0316 0.0410 0.040 Uiso 1 1 calc R
H18I H 1.6293 0.1071 -0.0031 0.040 Uiso 1 1 calc R
O1C O 1.33803(12) 0.40139(12) 0.38490(7) 0.0310(4) Uani 1 1 d .
O2C O 0.98981(12) 0.44819(11) 0.25177(7) 0.0282(3) Uani 1 1 d .
O3C O 1.08844(15) 0.75301(12) 0.37316(8) 0.0376(4) Uani 1 1 d .
C1C C 1.3741(2) 0.1758(2) 0.35887(14) 0.0485(7) Uani 1 1 d .
H1CA H 1.3941 0.2280 0.3321 0.073 Uiso 1 1 calc R
H1CB H 1.3951 0.1140 0.3350 0.073 Uiso 1 1 calc R
H1CC H 1.4146 0.1613 0.4019 0.073 Uiso 1 1 calc R
C2C C 1.2491(2) 0.21278(18) 0.37065(12) 0.0354(5) Uani 1 1 d .
H2CA H 1.2281 0.1569 0.3931 0.042 Uiso 1 1 calc R
H2CB H 1.2087 0.2319 0.3270 0.042 Uiso 1 1 calc R
C3C C 1.2107(2) 0.30380(17) 0.41341(11) 0.0308(5) Uani 1 1 d .
H3CA H 1.1303 0.3180 0.4243 0.037 Uiso 1 1 calc R
H3CB H 1.2542 0.2849 0.4560 0.037 Uiso 1 1 calc R
C4C C 1.22381(17) 0.40059(17) 0.38197(10) 0.0263(5) Uani 1 1 d .
C5C C 1.16640(18) 0.43779(17) 0.31394(10) 0.0262(5) Uani 1 1 d .
H5CA H 1.1773 0.5022 0.2988 0.031 Uiso 1 1 calc R
H5CB H 1.2033 0.3877 0.2813 0.031 Uiso 1 1 calc R
C6C C 1.04088(18) 0.45445(16) 0.31442(10) 0.0243(5) Uani 1 1 d .
H6C H 1.0177 0.4174 0.3531 0.029 Uiso 1 1 calc R
C7C C 0.94757(18) 0.54175(17) 0.28488(10) 0.0256(5) Uani 1 1 d .
C8C C 0.96258(18) 0.63157(17) 0.24517(10) 0.0274(5) Uani 1 1 d .
H8CA H 0.9012 0.6577 0.2112 0.033 Uiso 1 1 calc R
H8CB H 1.0348 0.6078 0.2211 0.033 Uiso 1 1 calc R
C9C C 0.96266(19) 0.71926(17) 0.28597(11) 0.0301(5) Uani 1 1 d .
H9CA H 0.9472 0.7817 0.2561 0.036 Uiso 1 1 calc R
H9CB H 0.9025 0.7315 0.3197 0.036 Uiso 1 1 calc R
C10C C 1.0745(2) 0.69420(17) 0.31999(11) 0.0301(5) Uani 1 1 d .
H10A H 1.1391 0.6769 0.2884 0.036 Uiso 1 1 calc R
C11C C 1.10608(19) 0.64573(16) 0.38793(11) 0.0274(5) Uani 1 1 d .
C12C C 1.22876(19) 0.58262(17) 0.40109(11) 0.0302(5) Uani 1 1 d .
H12C H 1.2586 0.6142 0.4354 0.036 Uiso 1 1 calc R
H12D H 1.2709 0.5857 0.3595 0.036 Uiso 1 1 calc R
C13C C 1.25390(17) 0.47114(17) 0.42433(10) 0.0251(5) Uani 1 1 d .
C14C C 1.27373(18) 0.45101(17) 0.49927(10) 0.0265(5) Uani 1 1 d .
H14C H 1.2640 0.3860 0.5140 0.032 Uiso 1 1 calc R
H14D H 1.2171 0.5053 0.5223 0.032 Uiso 1 1 calc R
C15C C 1.39177(19) 0.4466(2) 0.51862(11) 0.0359(6) Uani 1 1 d .
H15C H 1.4476 0.3867 0.5001 0.043 Uiso 1 1 calc R
H15D H 1.4048 0.5076 0.4979 0.043 Uiso 1 1 calc R
C16C C 1.4119(2) 0.4408(2) 0.59322(11) 0.0348(5) Uani 1 1 d .
H16D H 1.3588 0.5010 0.6119 0.052 Uiso 1 1 calc R
H16E H 1.4893 0.4376 0.6019 0.052 Uiso 1 1 calc R
H16F H 1.4005 0.3801 0.6142 0.052 Uiso 1 1 calc R
C17C C 0.83227(19) 0.55932(19) 0.31357(12) 0.0342(5) Uani 1 1 d .
H17D H 0.7763 0.5761 0.2772 0.051 Uiso 1 1 calc R
H17E H 0.8137 0.6155 0.3427 0.051 Uiso 1 1 calc R
H17F H 0.8317 0.4979 0.3396 0.051 Uiso 1 1 calc R
C18C C 1.02132(19) 0.62685(18) 0.43542(11) 0.0317(5) Uani 1 1 d .
H18D H 1.0390 0.6385 0.4809 0.048 Uiso 1 1 calc R
H18E H 1.0240 0.5567 0.4340 0.048 Uiso 1 1 calc R
H18F H 0.9456 0.6731 0.4224 0.048 Uiso 1 1 calc R
O1D O 1.39250(14) 0.85135(14) 0.55192(8) 0.0412(4) Uani 1 1 d .
O2D O 1.13731(14) 0.98900(12) 0.73986(7) 0.0325(4) Uani 1 1 d .
O3D O 1.12258(15) 0.67959(12) 0.58520(8) 0.0382(4) Uani 1 1 d .
C1D C 1.3368(2) 1.18239(19) 0.58738(13) 0.0404(6) Uani 1 1 d .
H1DA H 1.2594 1.2280 0.5778 0.061 Uiso 1 1 calc R
H1DB H 1.3817 1.1782 0.5468 0.061 Uiso 1 1 calc R
H1DC H 1.3701 1.2085 0.6225 0.061 Uiso 1 1 calc R
C2D C 1.3357(2) 1.0787(2) 0.61042(12) 0.0386(6) Uani 1 1 d .
H2DA H 1.2927 1.0830 0.6523 0.046 Uiso 1 1 calc R
H2DB H 1.4140 1.0331 0.6202 0.046 Uiso 1 1 calc R
C3D C 1.2830(2) 1.0335(2) 0.55844(12) 0.0376(6) Uani 1 1 d .
H3DA H 1.2023 1.0755 0.5524 0.045 Uiso 1 1 calc R
H3DB H 1.3204 1.0369 0.5151 0.045 Uiso 1 1 calc R
C4D C 1.29177(19) 0.92518(18) 0.57648(11) 0.0304(5) Uani 1 1 d .
C5D C 1.26753(19) 0.90257(18) 0.64938(11) 0.0313(5) Uani 1 1 d .
H5DA H 1.2735 0.8307 0.6565 0.038 Uiso 1 1 calc R
H5DB H 1.3252 0.9129 0.6782 0.038 Uiso 1 1 calc R
C6D C 1.15164(19) 0.96893(17) 0.66994(10) 0.0281(5) Uani 1 1 d .
H6D H 1.1164 1.0300 0.6385 0.034 Uiso 1 1 calc R
C7D C 1.06974(19) 0.93727(17) 0.71043(10) 0.0270(5) Uani 1 1 d .
C8D C 1.09536(19) 0.83001(17) 0.73956(10) 0.0280(5) Uani 1 1 d .
H8DA H 1.0558 0.8314 0.7826 0.034 Uiso 1 1 calc R
H8DB H 1.1774 0.7996 0.7491 0.034 Uiso 1 1 calc R
C9D C 1.0608(2) 0.76212(17) 0.69424(11) 0.0302(5) Uani 1 1 d .
H9DA H 1.0541 0.7028 0.7212 0.036 Uiso 1 1 calc R
H9DB H 0.9864 0.8003 0.6731 0.036 Uiso 1 1 calc R
C10D C 1.1470(2) 0.72732(17) 0.64156(11) 0.0311(5) Uani 1 1 d .
H10 H 1.2252 0.6932 0.6600 0.037 Uiso 1 1 calc R
C11D C 1.14423(19) 0.77481(16) 0.57369(11) 0.0291(5) Uani 1 1 d .
C12D C 1.2560(2) 0.76241(18) 0.54050(12) 0.0363(5) Uani 1 1 d .
H12A H 1.2576 0.7293 0.4985 0.044 Uiso 1 1 calc R
H12B H 1.3167 0.7156 0.5701 0.044 Uiso 1 1 calc R
C13D C 1.28416(18) 0.85800(18) 0.52396(11) 0.0321(5) Uani 1 1 d .
C14D C 1.2669(2) 0.89491(19) 0.45078(11) 0.0346(5) Uani 1 1 d .
H14A H 1.2667 0.9653 0.4452 0.041 Uiso 1 1 calc R
H14B H 1.1926 0.8950 0.4354 0.041 Uiso 1 1 calc R
C15D C 1.3594(2) 0.8282(3) 0.40775(14) 0.0603(8) Uani 1 1 d .
H15A H 1.4338 0.8241 0.4256 0.072 Uiso 1 1 calc R
H15B H 1.3560 0.7589 0.4114 0.072 Uiso 1 1 calc R
C16D C 1.3507(3) 0.8656(3) 0.33539(14) 0.0636(9) Uani 1 1 d .
H16A H 1.3463 0.9365 0.3315 0.095 Uiso 1 1 calc R
H16B H 1.2828 0.8600 0.3155 0.095 Uiso 1 1 calc R
H16C H 1.4174 0.8246 0.3119 0.095 Uiso 1 1 calc R
C17D C 0.9471(2) 1.00068(18) 0.70353(12) 0.0345(5) Uani 1 1 d .
H17A H 0.9397 1.0698 0.6868 0.052 Uiso 1 1 calc R
H17B H 0.9112 1.0021 0.7472 0.052 Uiso 1 1 calc R
H17C H 0.9102 0.9715 0.6721 0.052 Uiso 1 1 calc R
C18D C 1.04345(19) 0.86102(18) 0.54539(11) 0.0318(5) Uani 1 1 d .
H18A H 0.9756 0.8602 0.5693 0.048 Uiso 1 1 calc R
H18B H 1.0343 0.8536 0.4979 0.048 Uiso 1 1 calc R
H18C H 1.0550 0.9254 0.5506 0.048 Uiso 1 1 calc R

loop_
_atom_site_aniso_label
_atom_site_aniso_U_11
_atom_site_aniso_U_22
_atom_site_aniso_U_33
_atom_site_aniso_U_23
_atom_site_aniso_U_13
_atom_site_aniso_U_12
O1 0.0240(7) 0.0284(8) 0.0198(7) 0.0002(6) 0.0010(6) -0.0057(6)
O2 0.0312(8) 0.0224(8) 0.0244(8) -0.0006(6) -0.0071(6) -0.0040(7)
O3 0.0291(8) 0.0190(7) 0.0338(8) -0.0020(6) -0.0047(6) -0.0054(6)
C1 0.0337(12) 0.0262(11) 0.0314(12) -0.0045(9) -0.0028(9) -0.0079(10)
C2 0.0272(11) 0.0251(11) 0.0256(11) 0.0007(9) -0.0033(9) -0.0064(10)
C3 0.0234(11) 0.0292(11) 0.0211(11) -0.0022(9) -0.0029(8) -0.0099(9)
C4 0.0225(10) 0.0239(11) 0.0179(10) -0.0018(8) 0.0011(8) -0.0072(9)
C5 0.0223(10) 0.0190(10) 0.0241(11) -0.0021(8) -0.0011(8) -0.0055(9)
C6 0.0228(11) 0.0181(10) 0.0244(11) 0.0012(8) -0.0040(8) -0.0048(9)
C7 0.0244(11) 0.0211(10) 0.0217(11) 0.0021(8) -0.0042(8) -0.0041(9)
C8 0.0246(11) 0.0279(11) 0.0222(11) -0.0018(9) -0.0039(8) -0.0079(9)
C9 0.0284(11) 0.0245(11) 0.0258(11) -0.0047(9) -0.0020(9) -0.0099(10)
C10 0.0266(11) 0.0172(10) 0.0273(11) -0.0012(8) -0.0003(9) -0.0050(9)
C11 0.0248(11) 0.0172(10) 0.0267(11) 0.0002(8) -0.0021(8) -0.0037(9)
C12 0.0259(11) 0.0225(11) 0.0253(11) 0.0046(9) -0.0037(8) -0.0075(9)
C13 0.0247(11) 0.0262(11) 0.0175(10) 0.0011(8) 0.0018(8) -0.0081(9)
C14 0.0239(11) 0.0239(11) 0.0230(11) -0.0002(9) -0.0003(8) -0.0067(9)
C15 0.0261(12) 0.0366(13) 0.0220(11) 0.0016(9) -0.0025(9) -0.0093(10)
C16 0.0308(12) 0.0380(13) 0.0277(12) 0.0053(10) -0.0062(9) -0.0090(11)
C17 0.0365(13) 0.0282(12) 0.0235(11) 0.0000(9) -0.0011(9) -0.0128(10)
C18 0.0253(11) 0.0285(11) 0.0260(11) -0.0036(9) -0.0005(9) -0.0080(9)
O1B 0.0260(8) 0.0262(8) 0.0203(7) -0.0005(6) -0.0019(6) -0.0051(6)
O2B 0.0226(8) 0.0212(7) 0.0292(8) 0.0022(6) -0.0005(6) -0.0053(6)
O3B 0.0272(8) 0.0186(7) 0.0377(9) 0.0032(6) -0.0030(6) -0.0070(6)
C1B 0.0313(12) 0.0276(12) 0.0341(12) -0.0001(10) -0.0016(9) -0.0111(10)
C2B 0.0248(11) 0.0249(11) 0.0268(11) -0.0021(9) -0.0001(8) -0.0087(9)
C3B 0.0237(11) 0.0265(11) 0.0229(11) -0.0003(9) -0.0014(8) -0.0095(9)
C4B 0.0237(11) 0.0250(11) 0.0167(10) -0.0018(8) -0.0009(8) -0.0075(9)
C5B 0.0238(11) 0.0190(10) 0.0221(10) 0.0016(8) -0.0054(8) -0.0079(9)
C6B 0.0203(11) 0.0168(10) 0.0257(11) 0.0017(8) -0.0057(8) -0.0033(9)
C7B 0.0213(10) 0.0203(10) 0.0223(11) 0.0010(8) -0.0028(8) -0.0021(9)
C8B 0.0200(10) 0.0266(11) 0.0248(11) -0.0003(9) -0.0013(8) -0.0066(9)
C9B 0.0268(11) 0.0247(11) 0.0270(11) 0.0006(9) -0.0028(9) -0.0123(9)
C10B 0.0285(11) 0.0194(10) 0.0259(11) 0.0006(8) -0.0055(9) -0.0084(9)
C11B 0.0239(11) 0.0160(10) 0.0278(11) 0.0033(8) -0.0047(8) -0.0049(9)
C12B 0.0254(11) 0.0211(10) 0.0264(11) -0.0041(9) -0.0022(8) -0.0043(9)
C13B 0.0278(11) 0.0265(11) 0.0163(10) -0.0014(8) -0.0014(8) -0.0087(9)
C14B 0.0253(11) 0.0245(11) 0.0231(11) 0.0013(9) -0.0031(8) -0.0078(9)
C15B 0.0279(12) 0.0301(12) 0.0233(11) -0.0003(9) 0.0014(9) -0.0100(10)
C16B 0.0249(11) 0.0370(13) 0.0303(12) -0.0055(10) 0.0038(9) -0.0084(10)
C17B 0.0306(12) 0.0250(11) 0.0285(12) -0.0039(9) 0.0020(9) -0.0098(10)
C18B 0.0243(11) 0.0308(12) 0.0250(11) 0.0008(9) -0.0038(8) -0.0088(10)
O1C 0.0245(8) 0.0406(9) 0.0250(8) -0.0046(7) -0.0005(6) -0.0069(7)
O2C 0.0326(8) 0.0305(8) 0.0231(8) 0.0000(6) -0.0076(6) -0.0128(7)
O3C 0.0515(10) 0.0250(8) 0.0384(9) 0.0000(7) -0.0117(7) -0.0159(8)
C1C 0.0434(15) 0.0464(16) 0.0501(16) -0.0186(13) -0.0103(12) -0.0047(13)
C2C 0.0387(13) 0.0301(12) 0.0342(13) -0.0017(10) -0.0135(10) -0.0073(11)
C3C 0.0336(12) 0.0288(12) 0.0255(12) 0.0009(9) -0.0092(9) -0.0053(10)
C4C 0.0209(11) 0.0310(12) 0.0230(11) -0.0032(9) 0.0016(8) -0.0036(9)
C5C 0.0286(11) 0.0282(11) 0.0208(11) -0.0014(9) -0.0002(8) -0.0087(10)
C6C 0.0288(11) 0.0272(11) 0.0190(10) -0.0020(8) -0.0019(8) -0.0123(10)
C7C 0.0288(11) 0.0292(12) 0.0209(11) -0.0016(9) -0.0036(8) -0.0124(10)
C8C 0.0246(11) 0.0329(12) 0.0231(11) 0.0043(9) -0.0044(8) -0.0088(10)
C9C 0.0336(12) 0.0254(11) 0.0288(12) 0.0048(9) -0.0037(9) -0.0081(10)
C10C 0.0350(13) 0.0254(11) 0.0319(12) 0.0018(9) -0.0045(9) -0.0135(10)
C11C 0.0328(12) 0.0242(11) 0.0266(11) -0.0029(9) -0.0049(9) -0.0113(10)
C12C 0.0304(12) 0.0358(13) 0.0279(12) 0.0006(10) -0.0050(9) -0.0163(11)
C13C 0.0197(10) 0.0296(12) 0.0239(11) 0.0001(9) 0.0000(8) -0.0061(9)
C14C 0.0250(11) 0.0295(12) 0.0241(11) -0.0027(9) -0.0007(8) -0.0080(10)
C15C 0.0275(12) 0.0527(15) 0.0273(12) 0.0011(11) -0.0032(9) -0.0143(11)
C16C 0.0291(12) 0.0468(14) 0.0305(12) -0.0023(11) -0.0047(9) -0.0153(11)
C17C 0.0300(12) 0.0394(13) 0.0339(13) 0.0062(10) -0.0028(10) -0.0143(11)
C18C 0.0316(12) 0.0355(13) 0.0254(12) -0.0034(10) -0.0028(9) -0.0077(10)
O1D 0.0281(9) 0.0554(11) 0.0392(9) -0.0070(8) -0.0027(7) -0.0122(8)
O2D 0.0485(10) 0.0347(9) 0.0225(8) -0.0042(6) -0.0022(7) -0.0242(8)
O3D 0.0546(11) 0.0295(9) 0.0349(9) -0.0048(7) -0.0078(8) -0.0194(8)
C1D 0.0460(15) 0.0403(14) 0.0366(14) 0.0009(11) -0.0032(11) -0.0177(12)
C2D 0.0474(15) 0.0416(14) 0.0306(13) -0.0009(11) -0.0010(11) -0.0204(12)
C3D 0.0462(14) 0.0461(15) 0.0264(12) -0.0024(11) 0.0029(10) -0.0237(12)
C4D 0.0273(12) 0.0389(13) 0.0271(12) -0.0017(10) -0.0031(9) -0.0140(11)
C5D 0.0345(13) 0.0368(13) 0.0274(12) -0.0001(10) -0.0076(9) -0.0185(11)
C6D 0.0404(13) 0.0308(12) 0.0190(11) 0.0000(9) -0.0066(9) -0.0200(11)
C7D 0.0360(12) 0.0290(12) 0.0184(10) -0.0026(9) -0.0039(9) -0.0141(10)
C8D 0.0327(12) 0.0322(12) 0.0221(11) 0.0006(9) -0.0026(9) -0.0152(10)
C9D 0.0376(13) 0.0268(11) 0.0287(12) 0.0045(9) -0.0086(9) -0.0155(10)
C10D 0.0368(13) 0.0237(11) 0.0338(13) -0.0014(9) -0.0108(10) -0.0117(10)
C11D 0.0371(13) 0.0239(11) 0.0279(12) -0.0054(9) -0.0061(9) -0.0117(10)
C12D 0.0383(14) 0.0329(13) 0.0348(13) -0.0085(10) -0.0011(10) -0.0073(11)
C13D 0.0232(11) 0.0395(13) 0.0322(12) -0.0072(10) -0.0017(9) -0.0081(10)
C14D 0.0334(13) 0.0432(14) 0.0285(12) -0.0091(10) -0.0008(10) -0.0136(11)
C15D 0.0425(16) 0.087(2) 0.0421(16) -0.0120(15) 0.0115(13) -0.0098(16)
C16D 0.0509(18) 0.094(3) 0.0333(15) -0.0143(15) 0.0101(13) -0.0072(17)
C17D 0.0424(14) 0.0304(12) 0.0307(12) -0.0008(10) 0.0047(10) -0.0130(11)
C18D 0.0337(13) 0.0352(13) 0.0283(12) -0.0010(10) -0.0038(9) -0.0143(11)

loop_
_atom_type_symbol
_atom_type_description
_atom_type_scat_dispersion_real
_atom_type_scat_dispersion_imag
_atom_type_scat_source
C C 0.0181 0.0091 'International Tables Vol C Tables 4.2.6.8 and 6.1.1.4'
H H 0.0000 0.0000 'International Tables Vol C Tables 4.2.6.8 and 6.1.1.4'
O O 0.0492 0.0322 'International Tables Vol C Tables 4.2.6.8 and 6.1.1.4'

loop_
_geom_angle_atom_site_label_1
_geom_angle_atom_site_label_2
_geom_angle_atom_site_label_3
_geom_angle
C4 O1 C13 61.76(12)
C6 O2 C7 61.35(13)
C10 O3 C11 60.62(13)
C2 C1 H1A 109.5
C2 C1 H1B 109.5
H1A C1 H1B 109.5
C2 C1 H1C 109.5
H1A C1 H1C 109.5
H1B C1 H1C 109.5
C1 C2 C3 111.90(18)
C1 C2 H2A 109.2
C3 C2 H2A 109.2
C1 C2 H2B 109.2
C3 C2 H2B 109.2
H2A C2 H2B 107.9
C4 C3 C2 113.55(17)
C4 C3 H3A 108.9
C2 C3 H3A 108.9
C4 C3 H3B 108.9
C2 C3 H3B 108.9
H3A C3 H3B 107.7
O1 C4 C13 59.31(12)
O1 C4 C3 112.09(16)
C13 C4 C3 120.67(17)
O1 C4 C5 113.49(16)
C13 C4 C5 121.27(18)
C3 C4 C5 115.36(17)
C6 C5 C4 112.89(17)
C6 C5 H5A 109.0
C4 C5 H5A 109.0
C6 C5 H5B 109.0
C4 C5 H5B 109.0
H5A C5 H5B 107.8
O2 C6 C7 59.43(13)
O2 C6 C5 116.55(17)
C7 C6 C5 127.20(18)
O2 C6 H6 114.0
C7 C6 H6 114.0
C5 C6 H6 114.0
O2 C7 C6 59.23(13)
O2 C7 C17 113.73(17)
C6 C7 C17 118.08(18)
O2 C7 C8 113.54(17)
C6 C7 C8 123.36(18)
C17 C7 C8 115.18(18)
C7 C8 C9 114.76(17)
C7 C8 H8A 108.6
C9 C8 H8A 108.6
C7 C8 H8B 108.6
C9 C8 H8B 108.6
H8A C8 H8B 107.6
C10 C9 C8 109.65(17)
C10 C9 H9A 109.7
C8 C9 H9A 109.7
C10 C9 H9B 109.7
C8 C9 H9B 109.7
H9A C9 H9B 108.2
O3 C10 C11 60.08(13)
O3 C10 C9 120.53(17)
C11 C10 C9 127.18(18)
O3 C10 H10C 112.9
C11 C10 H10C 112.9
C9 C10 H10C 112.9
O3 C11 C10 59.29(13)
O3 C11 C18 112.95(17)
C10 C11 C18 122.76(18)
O3 C11 C12 113.42(16)
C10 C11 C12 117.10(18)
C18 C11 C12 116.76(18)
C11 C12 C13 115.86(17)
C11 C12 H12G 108.3
C13 C12 H12G 108.3
C11 C12 H12H 108.3
C13 C12 H12H 108.3
H12G C12 H12H 107.4
O1 C13 C4 58.93(12)
O1 C13 C14 115.08(16)
C4 C13 C14 123.35(18)
O1 C13 C12 112.97(16)
C4 C13 C12 121.03(18)
C14 C13 C12 112.62(17)
C13 C14 C15 111.43(17)
C13 C14 H14G 109.3
C15 C14 H14G 109.3
C13 C14 H14H 109.3
C15 C14 H14H 109.3
H14G C14 H14H 108.0
C16 C15 C14 113.96(18)
C16 C15 H15G 108.8
C14 C15 H15G 108.8
C16 C15 H15H 108.8
C14 C15 H15H 108.8
H15G C15 H15H 107.7
C15 C16 H16J 109.5
C15 C16 H16K 109.5
H16J C16 H16K 109.5
C15 C16 H16L 109.5
H16J C16 H16L 109.5
H16K C16 H16L 109.5
C7 C17 H17J 109.5
C7 C17 H17K 109.5
H17J C17 H17K 109.5
C7 C17 H17L 109.5
H17J C17 H17L 109.5
H17K C17 H17L 109.5
C11 C18 H18J 109.5
C11 C18 H18K 109.5
H18J C18 H18K 109.5
C11 C18 H18L 109.5
H18J C18 H18L 109.5
H18K C18 H18L 109.5
C4B O1B C13B 61.53(13)
C6B O2B C7B 61.33(13)
C10B O3B C11B 60.73(13)
C2B C1B H1BA 109.5
C2B C1B H1BB 109.5
H1BA C1B H1BB 109.5
C2B C1B H1BC 109.5
H1BA C1B H1BC 109.5
H1BB C1B H1BC 109.5
C3B C2B C1B 112.07(17)
C3B C2B H2BA 109.2
C1B C2B H2BA 109.2
C3B C2B H2BB 109.2
C1B C2B H2BB 109.2
H2BA C2B H2BB 107.9
C2B C3B C4B 113.74(17)
C2B C3B H3BA 108.8
C4B C3B H3BA 108.8
C2B C3B H3BB 108.8
C4B C3B H3BB 108.8
H3BA C3B H3BB 107.7
O1B C4B C13B 59.47(12)
O1B C4B C3B 112.46(16)
C13B C4B C3B 120.58(17)
O1B C4B C5B 113.56(16)
C13B C4B C5B 121.40(17)
C3B C4B C5B 115.12(17)
C6B C5B C4B 113.48(16)
C6B C5B H5BA 108.9
C4B C5B H5BA 108.9
C6B C5B H5BB 108.9
C4B C5B H5BB 108.9
H5BA C5B H5BB 107.7
O2B C6B C7B 59.51(12)
O2B C6B C5B 116.72(16)
C7B C6B C5B 127.67(18)
O2B C6B H6B 113.8
C7B C6B H6B 113.8
C5B C6B H6B 113.8
O2B C7B C6B 59.17(12)
O2B C7B C17B 113.07(17)
C6B C7B C17B 117.92(18)
O2B C7B C8B 113.42(16)
C6B C7B C8B 123.48(18)
C17B C7B C8B 115.53(18)
C7B C8B C9B 114.80(17)
C7B C8B H8BA 108.6
C9B C8B H8BA 108.6
C7B C8B H8BB 108.6
C9B C8B H8BB 108.6
H8BA C8B H8BB 107.5
C10B C9B C8B 109.95(17)
C10B C9B H9BA 109.7
C8B C9B H9BA 109.7
C10B C9B H9BB 109.7
C8B C9B H9BB 109.7
H9BA C9B H9BB 108.2
O3B C10B C11B 60.04(13)
O3B C10B C9B 120.05(17)
C11B C10B C9B 126.78(19)
O3B C10B H10B 113.2
C11B C10B H10B 113.2
C9B C10B H10B 113.2
O3B C11B C10B 59.23(13)
O3B C11B C18B 113.62(17)
C10B C11B C18B 122.85(19)
O3B C11B C12B 112.46(17)
C10B C11B C12B 116.56(18)
C18B C11B C12B 117.22(18)
C11B C12B C13B 115.79(17)
C11B C12B H12E 108.3
C13B C12B H12E 108.3
C11B C12B H12F 108.3
C13B C12B H12F 108.3
H12E C12B H12F 107.4
O1B C13B C4B 59.00(12)
O1B C13B C14B 115.21(16)
C4B C13B C14B 123.06(18)
O1B C13B C12B 113.19(16)
C4B C13B C12B 121.22(18)
C14B C13B C12B 112.56(17)
C13B C14B C15B 112.27(17)
C13B C14B H14E 109.1
C15B C14B H14E 109.1
C13B C14B H14F 109.1
C15B C14B H14F 109.1
H14E C14B H14F 107.9
C16B C15B C14B 113.08(18)
C16B C15B H15E 109.0
C14B C15B H15E 109.0
C16B C15B H15F 109.0
C14B C15B H15F 109.0
H15E C15B H15F 107.8
C15B C16B H16G 109.5
C15B C16B H16H 109.5
H16G C16B H16H 109.5
C15B C16B H16I 109.5
H16G C16B H16I 109.5
H16H C16B H16I 109.5
C7B C17B H17G 109.5
C7B C17B H17H 109.5
H17G C17B H17H 109.5
C7B C17B H17I 109.5
H17G C17B H17I 109.5
H17H C17B H17I 109.5
C11B C18B H18G 109.5
C11B C18B H18H 109.5
H18G C18B H18H 109.5
C11B C18B H18I 109.5
H18G C18B H18I 109.5
H18H C18B H18I 109.5
C4C O1C C13C 62.37(13)
C6C O2C C7C 61.19(13)
C10C O3C C11C 60.97(14)
C2C C1C H1CA 109.5
C2C C1C H1CB 109.5
H1CA C1C H1CB 109.5
C2C C1C H1CC 109.5
H1CA C1C H1CC 109.5
H1CB C1C H1CC 109.5
C1C C2C C3C 112.8(2)
C1C C2C H2CA 109.0
C3C C2C H2CA 109.0
C1C C2C H2CB 109.0
C3C C2C H2CB 109.0
H2CA C2C H2CB 107.8
C4C C3C C2C 115.66(19)
C4C C3C H3CA 108.4
C2C C3C H3CA 108.4
C4C C3C H3CB 108.4
C2C C3C H3CB 108.4
H3CA C3C H3CB 107.4
O1C C4C C13C 58.88(13)
O1C C4C C3C 113.72(17)
C13C C4C C3C 120.45(18)
O1C C4C C5C 113.68(17)
C13C C4C C5C 120.93(19)
C3C C4C C5C 115.27(18)
C6C C5C C4C 113.34(17)
C6C C5C H5CA 108.9
C4C C5C H5CA 108.9
C6C C5C H5CB 108.9
C4C C5C H5CB 108.9
H5CA C5C H5CB 107.7
O2C C6C C7C 59.71(13)
O2C C6C C5C 116.74(17)
C7C C6C C5C 128.32(18)
O2C C6C H6C 113.5
C7C C6C H6C 113.5
C5C C6C H6C 113.5
O2C C7C C6C 59.10(13)
O2C C7C C17C 112.49(18)
C6C C7C C17C 117.03(18)
O2C C7C C8C 113.80(17)
C6C C7C C8C 124.43(19)
C17C C7C C8C 115.56(19)
C7C C8C C9C 115.54(17)
C7C C8C H8CA 108.4
C9C C8C H8CA 108.4
C7C C8C H8CB 108.4
C9C C8C H8CB 108.4
H8CA C8C H8CB 107.5
C10C C9C C8C 109.84(18)
C10C C9C H9CA 109.7
C8C C9C H9CA 109.7
C10C C9C H9CB 109.7
C8C C9C H9CB 109.7
H9CA C9C H9CB 108.2
O3C C10C C11C 59.94(13)
O3C C10C C9C 120.5(2)
C11C C10C C9C 126.6(2)
O3C C10C H10A 113.1
C11C C10C H10A 113.1
C9C C10C H10A 113.1
O3C C11C C10C 59.09(14)
O3C C11C C18C 113.30(19)
C10C C11C C18C 122.25(19)
O3C C11C C12C 112.80(18)
C10C C11C C12C 117.33(19)
C18C C11C C12C 117.12(19)
C11C C12C C13C 116.44(18)
C11C C12C H12C 108.2
C13C C12C H12C 108.2
C11C C12C H12D 108.2
C13C C12C H12D 108.2
H12C C12C H12D 107.3
O1C C13C C4C 58.74(13)
O1C C13C C14C 114.43(17)
C4C C13C C14C 123.09(19)
O1C C13C C12C 113.83(17)
C4C C13C C12C 121.58(18)
C14C C13C C12C 112.37(18)
C13C C14C C15C 111.24(17)
C13C C14C H14C 109.4
C15C C14C H14C 109.4
C13C C14C H14D 109.4
C15C C14C H14D 109.4
H14C C14C H14D 108.0
C16C C15C C14C 113.97(19)
C16C C15C H15C 108.8
C14C C15C H15C 108.8
C16C C15C H15D 108.8
C14C C15C H15D 108.8
H15C C15C H15D 107.7
C15C C16C H16D 109.5
C15C C16C H16E 109.5
H16D C16C H16E 109.5
C15C C16C H16F 109.5
H16D C16C H16F 109.5
H16E C16C H16F 109.5
C7C C17C H17D 109.5
C7C C17C H17E 109.5
H17D C17C H17E 109.5
C7C C17C H17F 109.5
H17D C17C H17F 109.5
H17E C17C H17F 109.5
C11C C18C H18D 109.5
C11C C18C H18E 109.5
H18D C18C H18E 109.5
C11C C18C H18F 109.5
H18D C18C H18F 109.5
H18E C18C H18F 109.5
C4D O1D C13D 61.94(14)
C6D O2D C7D 61.01(13)
C10D O3D C11D 60.67(14)
C2D C1D H1DA 109.5
C2D C1D H1DB 109.5
H1DA C1D H1DB 109.5
C2D C1D H1DC 109.5
H1DA C1D H1DC 109.5
H1DB C1D H1DC 109.5
C1D C2D C3D 112.5(2)
C1D C2D H2DA 109.1
C3D C2D H2DA 109.1
C1D C2D H2DB 109.1
C3D C2D H2DB 109.1
H2DA C2D H2DB 107.8
C4D C3D C2D 114.1(2)
C4D C3D H3DA 108.7
C2D C3D H3DA 108.7
C4D C3D H3DB 108.7
C2D C3D H3DB 108.7
H3DA C3D H3DB 107.6
O1D C4D C13D 59.25(14)
O1D C4D C3D 113.76(19)
C13D C4D C3D 121.0(2)
O1D C4D C5D 113.64(19)
C13D C4D C5D 121.1(2)
C3D C4D C5D 114.58(19)
C6D C5D C4D 112.40(19)
C6D C5D H5DA 109.1
C4D C5D H5DA 109.1
C6D C5D H5DB 109.1
C4D C5D H5DB 109.1
H5DA C5D H5DB 107.9
O2D C6D C7D 59.61(13)
O2D C6D C5D 116.81(18)
C7D C6D C5D 127.1(2)
O2D C6D H6D 113.9
C7D C6D H6D 113.9
C5D C6D H6D 113.9
O2D C7D C6D 59.38(13)
O2D C7D C17D 113.12(19)
C6D C7D C17D 118.44(19)
O2D C7D C8D 113.40(17)
C6D C7D C8D 122.3(2)
C17D C7D C8D 115.94(19)
C7D C8D C9D 114.20(18)
C7D C8D H8DA 108.7
C9D C8D H8DA 108.7
C7D C8D H8DB 108.7
C9D C8D H8DB 108.7
H8DA C8D H8DB 107.6
C10D C9D C8D 109.78(18)
C10D C9D H9DA 109.7
C8D C9D H9DA 109.7
C10D C9D H9DB 109.7
C8D C9D H9DB 109.7
H9DA C9D H9DB 108.2
O3D C10D C11D 60.17(14)
O3D C10D C9D 119.90(19)
C11D C10D C9D 126.7(2)
O3D C10D H10 113.2
C11D C10D H10 113.2
C9D C10D H10 113.2
O3D C11D C10D 59.17(14)
O3D C11D C18D 113.23(18)
C10D C11D C18D 122.7(2)
O3D C11D C12D 113.11(18)
C10D C11D C12D 117.6(2)
C18D C11D C12D 116.46(19)
C11D C12D C13D 117.04(19)
C11D C12D H12A 108.0
C13D C12D H12A 108.0
C11D C12D H12B 108.0
C13D C12D H12B 108.0
H12A C12D H12B 107.3
O1D C13D C4D 58.81(14)
O1D C13D C14D 114.52(18)
C4D C13D C14D 122.0(2)
O1D C13D C12D 112.55(19)
C4D C13D C12D 122.1(2)
C14D C13D C12D 113.27(19)
C13D C14D C15D 111.6(2)
C13D C14D H14A 109.3
C15D C14D H14A 109.3
C13D C14D H14B 109.3
C15D C14D H14B 109.3
H14A C14D H14B 108.0
C16D C15D C14D 113.8(3)
C16D C15D H15A 108.8
C14D C15D H15A 108.8
C16D C15D H15B 108.8
C14D C15D H15B 108.8
H15A C15D H15B 107.7
C15D C16D H16A 109.5
C15D C16D H16B 109.5
H16A C16D H16B 109.5
C15D C16D H16C 109.5
H16A C16D H16C 109.5
H16B C16D H16C 109.5
C7D C17D H17A 109.5
C7D C17D H17B 109.5
H17A C17D H17B 109.5
C7D C17D H17C 109.5
H17A C17D H17C 109.5
H17B C17D H17C 109.5
C11D C18D H18A 109.5
C11D C18D H18B 109.5
H18A C18D H18B 109.5
C11D C18D H18C 109.5
H18A C18D H18C 109.5
H18B C18D H18C 109.5

loop_
_geom_bond_atom_site_label_1
_geom_bond_atom_site_label_2
_geom_bond_distance
O1 C4 1.449(2)
O1 C13 1.455(2)
O2 C6 1.451(3)
O2 C7 1.454(3)
O3 C10 1.449(3)
O3 C11 1.461(3)
C1 C2 1.522(3)
C1 H1A 0.9800
C1 H1B 0.9800
C1 H1C 0.9800
C2 C3 1.526(3)
C2 H2A 0.9900
C2 H2B 0.9900
C3 C4 1.515(3)
C3 H3A 0.9900
C3 H3B 0.9900
C4 C13 1.491(3)
C4 C5 1.531(3)
C5 C6 1.517(3)
C5 H5A 0.9900
C5 H5B 0.9900
C6 C7 1.482(3)
C6 H6 1.0000
C7 C17 1.504(3)
C7 C8 1.512(3)
C8 C9 1.537(3)
C8 H8A 0.9900
C8 H8B 0.9900
C9 C10 1.497(3)
C9 H9A 0.9900
C9 H9B 0.9900
C10 C11 1.469(3)
C10 H10C 1.0000
C11 C18 1.510(3)
C11 C12 1.517(3)
C12 C13 1.529(3)
C12 H12G 0.9900
C12 H12H 0.9900
C13 C14 1.521(3)
C14 C15 1.526(3)
C14 H14G 0.9900
C14 H14H 0.9900
C15 C16 1.522(3)
C15 H15G 0.9900
C15 H15H 0.9900
C16 H16J 0.9800
C16 H16K 0.9800
C16 H16L 0.9800
C17 H17J 0.9800
C17 H17K 0.9800
C17 H17L 0.9800
C18 H18J 0.9800
C18 H18K 0.9800
C18 H18L 0.9800
O1B C4B 1.449(3)
O1B C13B 1.456(2)
O2B C6B 1.450(3)
O2B C7B 1.455(2)
O3B C10B 1.451(3)
O3B C11B 1.463(3)
C1B C2B 1.526(3)
C1B H1BA 0.9800
C1B H1BB 0.9800
C1B H1BC 0.9800
C2B C3B 1.520(3)
C2B H2BA 0.9900
C2B H2BB 0.9900
C3B C4B 1.522(3)
C3B H3BA 0.9900
C3B H3BB 0.9900
C4B C13B 1.486(3)
C4B C5B 1.529(3)
C5B C6B 1.513(3)
C5B H5BA 0.9900
C5B H5BB 0.9900
C6B C7B 1.481(3)
C6B H6B 1.0000
C7B C17B 1.502(3)
C7B C8B 1.513(3)
C8B C9B 1.536(3)
C8B H8BA 0.9900
C8B H8BB 0.9900
C9B C10B 1.497(3)
C9B H9BA 0.9900
C9B H9BB 0.9900
C10B C11B 1.473(3)
C10B H10B 1.0000
C11B C18B 1.500(3)
C11B C12B 1.516(3)
C12B C13B 1.526(3)
C12B H12E 0.9900
C12B H12F 0.9900
C13B C14B 1.525(3)
C14B C15B 1.529(3)
C14B H14E 0.9900
C14B H14F 0.9900
C15B C16B 1.521(3)
C15B H15E 0.9900
C15B H15F 0.9900
C16B H16G 0.9800
C16B H16H 0.9800
C16B H16I 0.9800
C17B H17G 0.9800
C17B H17H 0.9800
C17B H17I 0.9800
C18B H18G 0.9800
C18B H18H 0.9800
C18B H18I 0.9800
O1C C4C 1.447(3)
O1C C13C 1.449(3)
O2C C6C 1.442(3)
O2C C7C 1.451(3)
O3C C10C 1.447(3)
O3C C11C 1.459(3)
C1C C2C 1.504(4)
C1C H1CA 0.9800
C1C H1CB 0.9800
C1C H1CC 0.9800
C2C C3C 1.532(3)
C2C H2CA 0.9900
C2C H2CB 0.9900
C3C C4C 1.520(3)
C3C H3CA 0.9900
C3C H3CB 0.9900
C4C C13C 1.500(3)
C4C C5C 1.524(3)
C5C C6C 1.519(3)
C5C H5CA 0.9900
C5C H5CB 0.9900
C6C C7C 1.473(3)
C6C H6C 1.0000
C7C C17C 1.504(3)
C7C C8C 1.512(3)
C8C C9C 1.533(3)
C8C H8CA 0.9900
C8C H8CB 0.9900
C9C C10C 1.493(3)
C9C H9CA 0.9900
C9C H9CB 0.9900
C10C C11C 1.474(3)
C10C H10A 1.0000
C11C C18C 1.502(3)
C11C C12C 1.513(3)
C12C C13C 1.530(3)
C12C H12C 0.9900
C12C H12D 0.9900
C13C C14C 1.517(3)
C14C C15C 1.523(3)
C14C H14C 0.9900
C14C H14D 0.9900
C15C C16C 1.513(3)
C15C H15C 0.9900
C15C H15D 0.9900
C16C H16D 0.9800
C16C H16E 0.9800
C16C H16F 0.9800
C17C H17D 0.9800
C17C H17E 0.9800
C17C H17F 0.9800
C18C H18D 0.9800
C18C H18E 0.9800
C18C H18F 0.9800
O1D C4D 1.448(3)
O1D C13D 1.454(3)
O2D C6D 1.449(3)
O2D C7D 1.453(3)
O3D C10D 1.446(3)
O3D C11D 1.461(3)
C1D C2D 1.505(4)
C1D H1DA 0.9800
C1D H1DB 0.9800
C1D H1DC 0.9800
C2D C3D 1.530(3)
C2D H2DA 0.9900
C2D H2DB 0.9900
C3D C4D 1.510(3)
C3D H3DA 0.9900
C3D H3DB 0.9900
C4D C13D 1.494(3)
C4D C5D 1.524(3)
C5D C6D 1.513(3)
C5D H5DA 0.9900
C5D H5DB 0.9900
C6D C7D 1.473(3)
C6D H6D 1.0000
C7D C17D 1.501(3)
C7D C8D 1.507(3)
C8D C9D 1.536(3)
C8D H8DA 0.9900
C8D H8DB 0.9900
C9D C10D 1.492(3)
C9D H9DA 0.9900
C9D H9DB 0.9900
C10D C11D 1.468(3)
C10D H10 1.0000
C11D C18D 1.508(3)
C11D C12D 1.513(3)
C12D C13D 1.520(3)
C12D H12A 0.9900
C12D H12B 0.9900
C13D C14D 1.514(3)
C14D C15D 1.529(4)
C14D H14A 0.9900
C14D H14B 0.9900
C15D C16D 1.500(4)
C15D H15A 0.9900
C15D H15B 0.9900
C16D H16A 0.9800
C16D H16B 0.9800
C16D H16C 0.9800
C17D H17A 0.9800
C17D H17B 0.9800
C17D H17C 0.9800
C18D H18A 0.9800
C18D H18B 0.9800
C18D H18C 0.9800
